data_8105376
loop_
_publ_author_name
'Moyo, Pamela'
'Matsinha, Leah'
'Banothile, C.E. Makhubela'

_publ_section_title
;
 The crystal structure of bis{3-(diphenylphosphaneyl)propanoato-\k2
 O,P}platinum(II) dihydrate, C30H28O6P2Pt
;
_journal_issue 5
_journal_name_full 'Zeitschrift f\"ur Kristallographie - New Crystal Structures'
_journal_page_first 1055
_journal_page_last 1057
_journal_paper_doi 10.1515/ncrs-2020-0167
_journal_volume 235
_journal_year 2020
_chemical_formula_moiety 'C30 H28 O4 P2 Pt, 2(H2 O)'
_chemical_formula_sum 'C30 H32 O6 P2 Pt'
_chemical_formula_weight 745.61
_chemical_name_systematic CHOPPt
_space_group_crystal_system monoclinic
_space_group_IT_number 15
_space_group_name_Hall '-C 2yc'
_space_group_name_H-M_alt 'C 1 2/c 1'
_symmetry_Int_Tables_number 15
_atom_sites_solution_primary direct
_cell_angle_alpha 90
_cell_angle_beta 100.830(4)
_cell_angle_gamma 90
_cell_formula_units_Z 4
_cell_length_a 16.911(3)
_cell_length_b 9.516(2)
_cell_length_c 16.790(3)
_cell_measurement_reflns_used 9960
_cell_measurement_temperature 100
_cell_measurement_theta_max 26.27
_cell_measurement_theta_min 2.45
_cell_volume 2653.8(9)
_computing_cell_refinement 'SAINT V8.38A (?, 2016)'
_computing_data_reduction 'SAINT V8.38A (?, 2016)'
_computing_molecular_graphics 'Olex2 (Dolomanov et al., 2009)'
_computing_publication_material 'Olex2 (Dolomanov et al., 2009)'
_computing_structure_refinement 'olex2.refine (Bourhis et al., 2015)'
_computing_structure_solution 'SIR2004 (Burla et al., 2007)'
_diffrn_ambient_temperature 100
_diffrn_detector 'CCD area detector'
_diffrn_detector_area_resol_mean 5.6
_diffrn_detector_type 'Bruker SMART CCD 6000 area detector'
_diffrn_measured_fraction_theta_full 1.0000
_diffrn_measured_fraction_theta_max 0.9970
_diffrn_measurement_device 'three-circle diffractometer'
_diffrn_measurement_device_type 'Bruker SMART CCD 6000 area detector'
_diffrn_measurement_method '\w scans'
_diffrn_radiation_monochromator graphite
_diffrn_radiation_probe x-ray
_diffrn_radiation_type 'Mo K\a'
_diffrn_radiation_wavelength 0.71073
_diffrn_reflns_av_R_equivalents 0.0212
_diffrn_reflns_av_unetI/netI 0.0123
_diffrn_reflns_limit_h_max 18
_diffrn_reflns_limit_h_min -20
_diffrn_reflns_limit_k_max 11
_diffrn_reflns_limit_k_min -11
_diffrn_reflns_limit_l_max 20
_diffrn_reflns_limit_l_min -20
_diffrn_reflns_number 18368
_diffrn_reflns_theta_full 25.0000
_diffrn_reflns_theta_max 26.27
_diffrn_reflns_theta_min 2.45
_diffrn_source 'sealed X-ray tube'
_diffrn_source_target Mo
_exptl_absorpt_coefficient_mu 5.452
_exptl_absorpt_correction_T_max 0.7453
_exptl_absorpt_correction_T_min 0.5545
_exptl_absorpt_correction_type multi-scan
_exptl_absorpt_process_details
;
SADABS-2016/2 (Bruker,2016/2) was used for absorption correction.
wR2(int) was 0.0677 before and 0.0311 after correction.
The Ratio of minimum to maximum transmission is 0.7440.
The \l/2 correction factor is Not present.
;
_exptl_crystal_colour 'clear brownish brown'
_exptl_crystal_colour_lustre clear
_exptl_crystal_colour_modifier brownish
_exptl_crystal_colour_primary brown
_exptl_crystal_density_diffrn 1.8661
_exptl_crystal_description needle
_exptl_crystal_F_000 1467.1026
_exptl_crystal_preparation 'Slow solvent evap'
_exptl_crystal_recrystallization_method 'Slow solvent evap'
_exptl_crystal_size_max 0.3
_exptl_crystal_size_mid 0.2
_exptl_crystal_size_min 0.2
_refine_diff_density_max 0.5716
_refine_diff_density_min -0.7255
_refine_diff_density_rms 0.0699
_refine_ls_d_res_high 0.8028
_refine_ls_d_res_low 8.3050
_refine_ls_goodness_of_fit_ref 1.0433
_refine_ls_hydrogen_treatment mixed
_refine_ls_matrix_type full
_refine_ls_number_constraints 28
_refine_ls_number_parameters 183
_refine_ls_number_reflns 2675
_refine_ls_number_restraints 3
_refine_ls_restrained_S_all 1.0426
_refine_ls_R_factor_all 0.0128
_refine_ls_R_factor_gt 0.0127
_refine_ls_shift/su_max 0.0000
_refine_ls_shift/su_mean 0.0000
_refine_ls_structure_factor_coef Fsqd
_refine_ls_weighting_details 'w=1/[\s^2^(Fo^2^)+(0.0108P)^2^+8.4993P] where P=(Fo^2^+2Fc^2^)/3'
_refine_ls_weighting_scheme calc
_refine_ls_wR_factor_gt 0.0315
_refine_ls_wR_factor_ref 0.0315
_reflns_Friedel_coverage 0.0
_reflns_limit_h_max 20
_reflns_limit_h_min -20
_reflns_limit_k_max 11
_reflns_limit_k_min 0
_reflns_limit_l_max 20
_reflns_limit_l_min 0
_reflns_number_gt 2653
_reflns_number_total 2675
_reflns_threshold_expression I>=2u(I)
_cod_data_source_file suppl_ncrs-2020-0167_suppl.cif
_cod_data_source_block mo_18fm_pam1_SOLVE_a
_cod_database_code 8105376
_olex2_refinement_description
;
1. Fixed Uiso
 At 1.2 times of:
  All C(H) groups, All C(H,H) groups
 At 1.5 times of:
  All O(H,H) groups
2. Restrained distances
 O3-H3a = O3-H3b
 0.87 with sigma of 0.02
 H3a-H3b
 1.38 with sigma of 0.04
3.a Secondary CH2 refined with riding coordinates:
 C13(H13a,H13b), C17(H17a,H17b)
3.b Aromatic/amide H refined with riding coordinates:
 C2(H2), C12(H12), C5(H5), C4(H4), C6(H6), C8(H8), C3(H3), C16(H16), C11(H11),
 C9(H9)
;
_olex2_submission_special_instructions 'No special instructions were received'

loop_
_space_group_symop_id
_space_group_symop_operation_xyz
1 x,y,z
2 -x,y,-z+1/2
3 -x,-y,-z
4 x,-y,z-1/2
5 x+1/2,y+1/2,z
6 -x+1/2,y+1/2,-z+1/2
7 -x+1/2,-y+1/2,-z
8 x+1/2,-y+1/2,z-1/2

loop_
_atom_site_label
_atom_site_type_symbol
_atom_site_fract_x
_atom_site_fract_y
_atom_site_fract_z
_atom_site_U_iso_or_equiv
_atom_site_adp_type
_atom_site_occupancy
_atom_site_site_symmetry_order
_atom_site_refinement_flags_posn
_atom_site_refinement_flags_adp
_atom_site_refinement_flags_occupancy
C1 C 0.44711(12) 0.5225(2) 0.63025(11) 0.0133(4) Uani 1.000000 1 . . .
C2 C 0.37156(12) 0.4801(2) 0.58769(12) 0.0155(4) Uani 1.000000 1 . . .
H2 H 0.36282(12) 0.3851(2) 0.57082(12) 0.0186(5) Uiso 1.000000 1 R . .
C3 C 0.30961(12) 0.5772(2) 0.57029(13) 0.0184(4) Uani 1.000000 1 . . .
H3 H 0.25859(12) 0.5490(2) 0.54067(13) 0.0220(5) Uiso 1.000000 1 R . .
C4 C 0.32192(13) 0.7156(2) 0.59605(13) 0.0185(4) Uani 1.000000 1 . . .
H4 H 0.27880(13) 0.7811(2) 0.58555(13) 0.0222(5) Uiso 1.000000 1 R . .
C5 C 0.39700(13) 0.7584(2) 0.63702(13) 0.0173(4) Uani 1.000000 1 . . .
H5 H 0.40539(13) 0.8534(2) 0.65395(13) 0.0208(5) Uiso 1.000000 1 R . .
C6 C 0.46002(12) 0.6626(2) 0.65337(12) 0.0147(4) Uani 1.000000 1 . . .
H6 H 0.51178(12) 0.6925(2) 0.68026(12) 0.0176(5) Uiso 1.000000 1 R . .
C7 C 0.62125(12) 0.4721(2) 0.68086(12) 0.0146(4) Uani 1.000000 1 . . .
C8 C 0.64127(12) 0.5775(2) 0.62994(13) 0.0177(4) Uani 1.000000 1 . . .
H8 H 0.60066(12) 0.6188(2) 0.59002(13) 0.0212(5) Uiso 1.000000 1 R . .
C9 C 0.72043(13) 0.6213(2) 0.63794(14) 0.0205(4) Uani 1.000000 1 . . .
H9 H 0.73415(13) 0.6930(2) 0.60361(14) 0.0246(5) Uiso 1.000000 1 R . .
C11 C 0.76032(12) 0.4574(2) 0.74725(13) 0.0200(4) Uani 1.000000 1 . . .
H11 H 0.80102(12) 0.4170(2) 0.78744(13) 0.0240(5) Uiso 1.000000 1 R . .
C12 C 0.68106(12) 0.4134(2) 0.73956(12) 0.0164(4) Uani 1.000000 1 . . .
H12 H 0.66757(12) 0.3426(2) 0.77462(12) 0.0196(5) Uiso 1.000000 1 R . .
C13 C 0.52914(13) 0.2961(2) 0.56534(12) 0.0167(4) Uani 1.000000 1 . . .
H13a H 0.47483(13) 0.2624(2) 0.54003(12) 0.0201(5) Uiso 1.000000 1 R . .
H13b H 0.54777(13) 0.3617(2) 0.52699(12) 0.0201(5) Uiso 1.000000 1 R . .
C15 C 0.55317(12) 0.0447(2) 0.61826(12) 0.0146(4) Uani 1.000000 1 . . .
C16 C 0.77982(13) 0.5604(2) 0.69612(14) 0.0209(4) Uani 1.000000 1 . . .
H16 H 0.83419(13) 0.5898(2) 0.70084(14) 0.0251(5) Uiso 1.000000 1 R . .
C17 C 0.58688(12) 0.1706(2) 0.58063(13) 0.0171(4) Uani 1.000000 1 . . .
H17a H 0.60102(12) 0.1416(2) 0.52844(13) 0.0205(5) Uiso 1.000000 1 R . .
H17b H 0.63708(12) 0.2010(2) 0.61684(13) 0.0205(5) Uiso 1.000000 1 R . .
O1 O 0.51177(9) 0.06433(15) 0.67441(9) 0.0182(3) Uani 1.000000 1 . . .
O2 O 0.56517(9) -0.07417(16) 0.59461(9) 0.0217(3) Uani 1.000000 1 . . .
O3 O 0.64613(11) -0.1206(2) 0.47227(12) 0.0365(4) Uani 1.000000 1 D . .
H3a H 0.6097(17) -0.088(4) 0.4284(14) 0.0548(6) Uiso 1.000000 1 DR . .
H3b H 0.6201(18) -0.098(4) 0.5148(14) 0.0548(6) Uiso 1.000000 1 DR . .
P1 P 0.52316(3) 0.38910(5) 0.65876(3) 0.01164(10) Uani 1.000000 1 . . .
Pt1 Pt 0.5 0.232461(10) 0.75 0.01130(4) Uani 1.000000 2 S T P

loop_
_atom_site_aniso_label
_atom_site_aniso_U_11
_atom_site_aniso_U_22
_atom_site_aniso_U_33
_atom_site_aniso_U_12
_atom_site_aniso_U_13
_atom_site_aniso_U_23
Pt1 0.01080(6) 0.01121(6) 0.01204(6) -0.000000 0.00253(4) 0.000000
P1 0.0119(2) 0.0111(2) 0.0117(2) 0.00004(18) 0.00156(18) 0.00103(18)
O1 0.0238(7) 0.0129(7) 0.0205(7) -0.0030(6) 0.0105(6) -0.0045(6)
O2 0.0292(8) 0.0149(7) 0.0237(8) 0.0000(6) 0.0115(6) -0.0031(6)
O3 0.0340(10) 0.0384(11) 0.0404(11) -0.0050(8) 0.0149(8) -0.0120(9)
C1 0.0146(9) 0.0143(9) 0.0113(9) 0.0014(7) 0.0036(7) 0.0030(7)
C2 0.0165(10) 0.0151(10) 0.0146(10) -0.0020(8) 0.0026(8) 0.0021(8)
C12 0.0172(10) 0.0155(10) 0.0161(10) 0.0002(8) 0.0024(8) -0.0008(8)
C5 0.0212(10) 0.0140(10) 0.0176(10) 0.0008(8) 0.0061(8) 0.0016(8)
C4 0.0168(10) 0.0203(11) 0.0190(10) 0.0057(8) 0.0051(8) 0.0058(8)
C6 0.0160(9) 0.0163(10) 0.0120(9) -0.0021(8) 0.0031(7) 0.0012(7)
C13 0.0213(10) 0.0153(10) 0.0140(10) 0.0008(8) 0.0041(8) 0.0000(8)
C8 0.0176(10) 0.0172(10) 0.0185(10) 0.0006(8) 0.0039(8) 0.0022(8)
C3 0.0136(9) 0.0226(11) 0.0179(10) -0.0016(8) 0.0006(8) 0.0026(8)
C17 0.0192(10) 0.0157(10) 0.0183(10) 0.0010(8) 0.0087(8) -0.0006(8)
C16 0.0146(10) 0.0198(10) 0.0289(12) -0.0035(8) 0.0056(8) -0.0064(9)
C7 0.0136(9) 0.0139(9) 0.0167(10) -0.0004(7) 0.0042(7) -0.0018(8)
C15 0.0141(9) 0.0154(10) 0.0139(9) -0.0002(7) 0.0018(7) -0.0022(7)
C11 0.0166(10) 0.0203(11) 0.0217(11) 0.0010(8) 0.0003(8) -0.0039(8)
C9 0.0222(11) 0.0167(10) 0.0246(11) -0.0029(8) 0.0091(9) 0.0002(8)

loop_
_atom_type_symbol
_atom_type_scat_dispersion_real
_atom_type_scat_dispersion_imag
_atom_type_scat_Cromer_Mann_a1
_atom_type_scat_Cromer_Mann_a2
_atom_type_scat_Cromer_Mann_a3
_atom_type_scat_Cromer_Mann_a4
_atom_type_scat_Cromer_Mann_b1
_atom_type_scat_Cromer_Mann_b2
_atom_type_scat_Cromer_Mann_b3
_atom_type_scat_Cromer_Mann_b4
_atom_type_scat_Cromer_Mann_c
_atom_type_scat_source
_atom_type_scat_dispersion_source
H 0.00000 0.00000 0.49300 0.32291 0.14019 0.04081 10.51090 26.12570 3.14236 57.79970 0.0030380000826 'International Tables Volume C Table 6.1.1.4 (pp. 500-502)' 'Henke, Gullikson and Davis, At. Data and Nucl. Data Tables, 1993, 54, 2'
C 0.00347 0.00161 2.31000 1.02000 1.58860 0.86500 20.84390 10.20750 0.56870 51.65120 0.215599998832 'International Tables Volume C Table 6.1.1.4 (pp. 500-502)' 'Henke, Gullikson and Davis, At. Data and Nucl. Data Tables, 1993, 54, 2'
O 0.01158 0.00611 3.04850 2.28680 1.54630 0.86700 13.27710 5.70110 0.32390 32.90890 0.250800013542 'International Tables Volume C Table 6.1.1.4 (pp. 500-502)' 'Henke, Gullikson and Davis, At. Data and Nucl. Data Tables, 1993, 54, 2'
Pt -1.63788 8.57892 27.00590 17.76390 15.71310 5.78370 1.51293 8.81174 0.42459 38.61030 11.6883001328 'International Tables Volume C Table 6.1.1.4 (pp. 500-502)' 'Henke, Gullikson and Davis, At. Data and Nucl. Data Tables, 1993, 54, 2'
P 0.10434 0.09671 6.43450 4.17910 1.78000 1.49080 1.90670 27.15700 0.52600 68.16450 1.11489999294 'International Tables Volume C Table 6.1.1.4 (pp. 500-502)' 'Henke, Gullikson and Davis, At. Data and Nucl. Data Tables, 1993, 54, 2'

loop_
_geom_angle_atom_site_label_1
_geom_angle_atom_site_label_2
_geom_angle_atom_site_label_3
_geom_angle
_geom_angle_site_symmetry_1
_geom_angle_site_symmetry_3
P1 Pt1 P1 95.84(3) . 2_656
O1 Pt1 P1 170.95(4) . 2_656
O1 Pt1 P1 92.63(4) 2_656 2_656
O1 Pt1 P1 92.63(4) . .
O1 Pt1 P1 170.95(4) 2_656 .
O1 Pt1 O1 79.10(8) . 2_656
C1 P1 Pt1 116.41(6) . 2_656
C13 P1 Pt1 108.26(7) . 2_656
C13 P1 C1 105.39(9) . .
C7 P1 Pt1 115.09(7) . 2_656
C7 P1 C1 109.06(9) . .
C7 P1 C13 101.03(9) . .
C15 O1 Pt1 133.37(13) . 2_656
H3b O3 H3a 101(2) . .
C2 C1 P1 117.91(15) . .
C6 C1 P1 122.13(15) . .
C6 C1 C2 119.85(18) . .
H2 C2 C1 120.14(12) . .
C3 C2 C1 119.73(19) . .
C3 C2 H2 120.14(12) . .
C7 C12 H12 119.79(12) . .
C11 C12 H12 119.79(13) . .
C11 C12 C7 120.4(2) . .
C4 C5 H5 119.93(12) . .
C6 C5 H5 119.93(12) . .
C6 C5 C4 120.13(19) . .
H4 C4 C5 119.93(12) . .
C3 C4 C5 120.15(19) . .
C3 C4 H4 119.93(12) . .
C5 C6 C1 119.87(19) . .
H6 C6 C1 120.07(11) . .
H6 C6 C5 120.07(12) . .
H13a C13 P1 109.26(7) . .
H13b C13 P1 109.26(7) . .
H13b C13 H13a 107.9 . .
C17 C13 P1 111.78(14) . .
C17 C13 H13a 109.26(11) . .
C17 C13 H13b 109.26(11) . .
C7 C8 H8 120.10(12) . .
C9 C8 H8 120.10(13) . .
C9 C8 C7 119.79(19) . .
C4 C3 C2 120.21(19) . .
H3 C3 C2 119.90(12) . .
H3 C3 C4 119.90(12) . .
H17a C17 C13 108.73(11) . .
H17b C17 C13 108.73(11) . .
H17b C17 H17a 107.6 . .
C15 C17 C13 114.09(17) . .
C15 C17 H17a 108.73(11) . .
C15 C17 H17b 108.73(11) . .
C11 C16 H16 119.77(12) . .
C9 C16 H16 119.77(12) . .
C9 C16 C11 120.45(19) . .
C12 C7 P1 119.08(15) . .
C8 C7 P1 120.30(15) . .
C8 C7 C12 119.59(18) . .
O2 C15 O1 121.02(19) . .
C17 C15 O1 119.28(17) . .
C17 C15 O2 119.70(18) . .
C16 C11 C12 119.7(2) . .
H11 C11 C12 120.16(13) . .
H11 C11 C16 120.16(12) . .
C16 C9 C8 120.1(2) . .
H9 C9 C8 119.97(13) . .
H9 C9 C16 119.97(12) . .

loop_
_geom_bond_atom_site_label_1
_geom_bond_atom_site_label_2
_geom_bond_distance
_geom_bond_site_symmetry_2
Pt1 P1 2.2242(6) 2_656
Pt1 P1 2.2242(6) .
Pt1 O1 2.0748(14) 2_656
Pt1 O1 2.0748(14) .
P1 C1 1.807(2) .
P1 C13 1.820(2) .
P1 C7 1.812(2) .
O1 C15 1.289(2) .
O2 C15 1.228(3) .
O3 H3a 0.920(17) .
O3 H3b 0.932(17) .
C1 C2 1.401(3) .
C1 C6 1.394(3) .
C2 H2 0.9500 .
C2 C3 1.386(3) .
C12 H12 0.9500 .
C12 C7 1.390(3) .
C12 C11 1.387(3) .
C5 H5 0.9500 .
C5 C4 1.387(3) .
C5 C6 1.390(3) .
C4 H4 0.9500 .
C4 C3 1.390(3) .
C6 H6 0.9500 .
C13 H13a 0.9900 .
C13 H13b 0.9900 .
C13 C17 1.533(3) .
C8 H8 0.9500 .
C8 C7 1.400(3) .
C8 C9 1.384(3) .
C3 H3 0.9500 .
C17 H17a 0.9900 .
C17 H17b 0.9900 .
C17 C15 1.515(3) .
C16 H16 0.9500 .
C16 C11 1.383(3) .
C16 C9 1.389(3) .
C11 H11 0.9500 .
C9 H9 0.9500 .

loop_
_restr_distance_atom_site_label_1
_restr_distance_atom_site_label_2
_restr_distance_site_symmetry_2
_restr_distance_target
_restr_distance_target_weight_param
_restr_distance_diff
O3 H3a 1 0.8700 0.0200 -0.0502
O3 H3b 1 0.8700 0.0200 -0.0620
H3a H3b 1 1.3800 0.0400 -0.0507
